data_7112095
loop_
_publ_author_name
'Hao Zhang'
'Qiong Hu'
'Lidong Li'
'Yimin Hu'
'Pingping Zhou'
'Xiaorong Zhang'
'Haifeng Xie'
'Fei Yin'
'Yadong Hu'
'Shaowu Wang'

_publ_section_title
;
 Convenient one-step construction of yne-functionalized aryl halides
 through domino cyclization from tetraynes
;
_journal_name_full Chem.Commun.
_journal_page_first 3335
_journal_paper_doi 10.1039/c3cc47707j
_journal_volume 50
_journal_year 2014
_chemical_formula_sum 'C29 H25 Cl O4'
_chemical_formula_weight 472.94
_chemical_name_systematic
;
?
;
_space_group_IT_number 14
_symmetry_cell_setting monoclinic
_symmetry_space_group_name_Hall '-P 2ybc'
_symmetry_space_group_name_H-M 'P 1 21/c 1'
_atom_sites_solution_hydrogens geom
_atom_sites_solution_primary direct
_atom_sites_solution_secondary difmap
_audit_creation_method SHELXL-97
_cell_angle_alpha 90.00
_cell_angle_beta 90.902(2)
_cell_angle_gamma 90.00
_cell_formula_units_Z 4
_cell_length_a 9.4930(12)
_cell_length_b 32.264(4)
_cell_length_c 7.8878(10)
_cell_measurement_reflns_used 7275
_cell_measurement_temperature 293(2)
_cell_measurement_theta_max 27.39
_cell_measurement_theta_min 2.24
_cell_volume 2415.6(5)
_computing_structure_refinement 'SHELXL-97 (Sheldrick, 1997)'
_computing_structure_solution 'SHELXS-97 (Sheldrick, 1990)'
_diffrn_ambient_temperature 293(2)
_diffrn_measured_fraction_theta_full 0.993
_diffrn_measured_fraction_theta_max 0.993
_diffrn_measurement_device_type 'CCD area detector'
_diffrn_measurement_method 'phi and omega scans'
_diffrn_radiation_monochromator graphite
_diffrn_radiation_source 'fine-focus sealed tube'
_diffrn_radiation_type MoK\a
_diffrn_radiation_wavelength 0.71073
_diffrn_reflns_av_R_equivalents 0.0285
_diffrn_reflns_av_sigmaI/netI 0.0270
_diffrn_reflns_limit_h_max 12
_diffrn_reflns_limit_h_min -12
_diffrn_reflns_limit_k_max 36
_diffrn_reflns_limit_k_min -42
_diffrn_reflns_limit_l_max 10
_diffrn_reflns_limit_l_min -10
_diffrn_reflns_number 20851
_diffrn_reflns_theta_full 27.64
_diffrn_reflns_theta_max 27.64
_diffrn_reflns_theta_min 2.15
_exptl_absorpt_coefficient_mu 0.192
_exptl_absorpt_correction_T_max 0.9755
_exptl_absorpt_correction_T_min 0.9700
_exptl_absorpt_correction_type multi-scan
_exptl_crystal_density_diffrn 1.300
_exptl_crystal_density_method 'not measured'
_exptl_crystal_F_000 992
_exptl_crystal_size_max 0.16
_exptl_crystal_size_mid 0.15
_exptl_crystal_size_min 0.13
_refine_diff_density_max 0.597
_refine_diff_density_min -0.349
_refine_diff_density_rms 0.044
_refine_ls_extinction_method none
_refine_ls_goodness_of_fit_ref 1.041
_refine_ls_hydrogen_treatment constr
_refine_ls_matrix_type full
_refine_ls_number_parameters 309
_refine_ls_number_reflns 5582
_refine_ls_number_restraints 0
_refine_ls_restrained_S_all 1.041
_refine_ls_R_factor_all 0.0695
_refine_ls_R_factor_gt 0.0497
_refine_ls_shift/su_max 0.013
_refine_ls_shift/su_mean 0.001
_refine_ls_structure_factor_coef Fsqd
_refine_ls_weighting_details 'calc w=1/[\s^2^(Fo^2^)+(0.0791P)^2^+0.5210P] where P=(Fo^2^+2Fc^2^)/3'
_refine_ls_weighting_scheme calc
_refine_ls_wR_factor_gt 0.1378
_refine_ls_wR_factor_ref 0.1519
_reflns_number_gt 4079
_reflns_number_total 5582
_reflns_threshold_expression >2sigma(I)
_cod_data_source_file c3cc47707j2.cif
_cod_data_source_block 111222a
_cod_original_sg_symbol_H-M 'P2(1)/c '
_cod_database_code 7112095

loop_
_symmetry_equiv_pos_as_xyz
'x, y, z'
'-x, y+1/2, -z+1/2'
'-x, -y, -z'
'x, -y-1/2, z-1/2'

loop_
_atom_site_label
_atom_site_type_symbol
_atom_site_fract_x
_atom_site_fract_y
_atom_site_fract_z
_atom_site_U_iso_or_equiv
_atom_site_adp_type
_atom_site_occupancy
_atom_site_symmetry_multiplicity
_atom_site_calc_flag
_atom_site_refinement_flags
C1 C -0.05989(18) 0.07969(5) 0.4108(2) 0.0437(4) Uani 1 1 d .
C2 C 0.0760(2) 0.05272(6) 0.4120(3) 0.0529(5) Uani 1 1 d .
H2A H 0.0962 0.0419 0.5245 0.063 Uiso 1 1 calc R
H2B H 0.0668 0.0297 0.3333 0.063 Uiso 1 1 calc R
C3 C 0.18877(19) 0.08196(5) 0.3577(2) 0.0433(4) Uani 1 1 d .
C4 C 0.3275(2) 0.07382(5) 0.3221(3) 0.0465(4) Uani 1 1 d .
C5 C 0.41813(19) 0.10477(6) 0.2737(3) 0.0472(4) Uani 1 1 d .
H5 H 0.5104 0.0982 0.2466 0.057 Uiso 1 1 calc R
C6 C 0.37327(18) 0.14608(5) 0.2647(2) 0.0407(4) Uani 1 1 d .
C7 C 0.23193(18) 0.15530(5) 0.3059(2) 0.0387(4) Uani 1 1 d .
C8 C 0.14172(18) 0.12271(5) 0.3488(2) 0.0402(4) Uani 1 1 d .
C9 C -0.01081(18) 0.12560(5) 0.3952(3) 0.0461(4) Uani 1 1 d .
H9A H -0.0647 0.1400 0.3078 0.055 Uiso 1 1 calc R
H9B H -0.0215 0.1401 0.5019 0.055 Uiso 1 1 calc R
C10 C 0.47577(18) 0.17863(5) 0.2181(2) 0.0405(4) Uani 1 1 d .
C11 C 0.61451(19) 0.17695(6) 0.2790(2) 0.0453(4) Uani 1 1 d .
H11 H 0.6437 0.1548 0.3462 0.054 Uiso 1 1 calc R
C12 C 0.7088(2) 0.20804(6) 0.2403(3) 0.0523(5) Uani 1 1 d .
H12 H 0.8009 0.2066 0.2818 0.063 Uiso 1 1 calc R
C13 C 0.6680(2) 0.24083(7) 0.1415(3) 0.0599(6) Uani 1 1 d .
H13 H 0.7313 0.2621 0.1188 0.072 Uiso 1 1 calc R
C14 C 0.5327(2) 0.24232(7) 0.0758(3) 0.0625(6) Uani 1 1 d .
H14 H 0.5055 0.2642 0.0059 0.075 Uiso 1 1 calc R
C15 C 0.4378(2) 0.21152(6) 0.1131(2) 0.0510(5) Uani 1 1 d .
H15 H 0.3470 0.2127 0.0675 0.061 Uiso 1 1 calc R
C16 C 0.18116(18) 0.19706(5) 0.3128(2) 0.0410(4) Uani 1 1 d .
C17 C 0.14217(19) 0.23220(5) 0.3210(2) 0.0429(4) Uani 1 1 d .
C18 C 0.10673(18) 0.27529(5) 0.3314(2) 0.0410(4) Uani 1 1 d .
C19 C 0.1987(2) 0.30502(6) 0.2698(3) 0.0545(5) Uani 1 1 d .
H19 H 0.2802 0.2970 0.2147 0.065 Uiso 1 1 calc R
C20 C 0.1684(3) 0.34665(6) 0.2909(3) 0.0662(6) Uani 1 1 d .
H20 H 0.2302 0.3665 0.2502 0.079 Uiso 1 1 calc R
C21 C 0.0481(3) 0.35892(6) 0.3714(3) 0.0626(6) Uani 1 1 d .
H21 H 0.0294 0.3870 0.3868 0.075 Uiso 1 1 calc R
C22 C -0.0440(3) 0.32976(6) 0.4286(3) 0.0610(6) Uani 1 1 d .
H22 H -0.1268 0.3380 0.4803 0.073 Uiso 1 1 calc R
C23 C -0.0150(2) 0.28828(6) 0.4103(3) 0.0526(5) Uani 1 1 d .
H23 H -0.0778 0.2687 0.4514 0.063 Uiso 1 1 calc R
C24 C -0.1429(2) 0.07348(5) 0.5724(3) 0.0474(4) Uani 1 1 d .
C25 C -0.3453(4) 0.09478(9) 0.7217(4) 0.0901(9) Uani 1 1 d .
H25A H -0.4100 0.0715 0.7164 0.108 Uiso 1 1 calc R
H25B H -0.2843 0.0911 0.8204 0.108 Uiso 1 1 calc R
C26 C -0.4225(4) 0.13221(11) 0.7376(4) 0.1082(11) Uani 1 1 d .
H26A H -0.3588 0.1553 0.7364 0.162 Uiso 1 1 calc R
H26B H -0.4724 0.1320 0.8426 0.162 Uiso 1 1 calc R
H26C H -0.4886 0.1346 0.6448 0.162 Uiso 1 1 calc R
C27 C -0.15309(19) 0.06772(5) 0.2588(2) 0.0447(4) Uani 1 1 d .
C28 C -0.2622(3) 0.01060(7) 0.1198(3) 0.0696(6) Uani 1 1 d .
H28A H -0.3553 0.0228 0.1104 0.084 Uiso 1 1 calc R
H28B H -0.2118 0.0167 0.0167 0.084 Uiso 1 1 calc R
C29 C -0.2738(5) -0.03349(10) 0.1416(5) 0.1252(15) Uani 1 1 d .
H29A H -0.1825 -0.0460 0.1310 0.188 Uiso 1 1 calc R
H29B H -0.3365 -0.0446 0.0565 0.188 Uiso 1 1 calc R
H29C H -0.3100 -0.0394 0.2520 0.188 Uiso 1 1 calc R
Cl1 Cl 0.38993(6) 0.023200(15) 0.34043(9) 0.0712(2) Uani 1 1 d .
O1 O -0.10662(18) 0.05288(5) 0.6904(2) 0.0691(4) Uani 1 1 d .
O2 O -0.26009(17) 0.09558(5) 0.5682(2) 0.0662(4) Uani 1 1 d .
O3 O -0.1909(2) 0.09034(5) 0.1481(2) 0.0735(5) Uani 1 1 d .
O4 O -0.18670(17) 0.02792(4) 0.2653(2) 0.0619(4) Uani 1 1 d .

loop_
_atom_site_aniso_label
_atom_site_aniso_U_11
_atom_site_aniso_U_22
_atom_site_aniso_U_33
_atom_site_aniso_U_23
_atom_site_aniso_U_13
_atom_site_aniso_U_12
C1 0.0407(9) 0.0307(8) 0.0596(11) 0.0056(8) 0.0001(8) 0.0020(7)
C2 0.0436(10) 0.0328(9) 0.0821(14) 0.0079(9) -0.0022(9) 0.0039(7)
C3 0.0416(9) 0.0305(8) 0.0577(11) 0.0003(7) -0.0035(8) 0.0028(7)
C4 0.0446(10) 0.0308(8) 0.0639(12) -0.0019(8) -0.0029(8) 0.0076(7)
C5 0.0402(9) 0.0401(10) 0.0613(12) -0.0050(8) 0.0016(8) 0.0055(7)
C6 0.0419(9) 0.0366(9) 0.0434(9) -0.0020(7) -0.0007(7) 0.0018(7)
C7 0.0406(9) 0.0306(8) 0.0448(9) -0.0005(7) -0.0010(7) 0.0019(6)
C8 0.0406(9) 0.0316(8) 0.0483(10) 0.0005(7) -0.0016(7) 0.0033(6)
C9 0.0398(9) 0.0297(8) 0.0688(12) 0.0039(8) 0.0015(8) 0.0019(7)
C10 0.0415(9) 0.0380(9) 0.0420(9) -0.0036(7) 0.0053(7) 0.0013(7)
C11 0.0440(10) 0.0392(9) 0.0529(11) -0.0019(8) 0.0054(8) 0.0043(7)
C12 0.0401(9) 0.0492(11) 0.0677(13) -0.0053(9) 0.0081(9) 0.0005(8)
C13 0.0515(12) 0.0520(12) 0.0769(15) 0.0061(10) 0.0230(10) -0.0036(9)
C14 0.0608(13) 0.0576(13) 0.0698(14) 0.0230(11) 0.0178(10) 0.0048(10)
C15 0.0463(10) 0.0591(12) 0.0478(10) 0.0097(9) 0.0039(8) 0.0027(9)
C16 0.0399(9) 0.0348(9) 0.0485(10) 0.0008(7) 0.0011(7) -0.0008(7)
C17 0.0441(9) 0.0357(9) 0.0490(10) 0.0006(7) 0.0006(8) 0.0005(7)
C18 0.0455(9) 0.0321(8) 0.0452(9) 0.0015(7) -0.0052(7) 0.0014(7)
C19 0.0533(11) 0.0430(10) 0.0672(13) 0.0089(9) 0.0046(9) 0.0016(8)
C20 0.0746(15) 0.0376(10) 0.0862(16) 0.0149(10) -0.0014(12) -0.0077(10)
C21 0.0820(16) 0.0349(10) 0.0708(14) 0.0011(9) -0.0065(12) 0.0111(10)
C22 0.0691(14) 0.0457(11) 0.0683(14) -0.0045(10) 0.0078(11) 0.0139(10)
C23 0.0544(11) 0.0391(10) 0.0646(12) -0.0012(9) 0.0086(9) 0.0004(8)
C24 0.0554(11) 0.0306(9) 0.0561(11) 0.0020(8) -0.0013(9) -0.0042(7)
C25 0.101(2) 0.0845(19) 0.0865(19) 0.0170(15) 0.0500(16) 0.0132(16)
C26 0.114(3) 0.123(3) 0.089(2) -0.0020(19) 0.0368(19) 0.033(2)
C27 0.0458(9) 0.0351(9) 0.0535(11) 0.0035(8) 0.0070(8) 0.0022(7)
C28 0.0736(15) 0.0591(14) 0.0756(15) -0.0118(12) -0.0151(12) -0.0043(11)
C29 0.183(4) 0.0641(19) 0.127(3) -0.0161(19) -0.059(3) -0.013(2)
Cl1 0.0572(3) 0.0369(3) 0.1195(5) 0.0069(3) 0.0042(3) 0.0148(2)
O1 0.0891(12) 0.0563(9) 0.0618(9) 0.0168(7) -0.0005(8) 0.0051(8)
O2 0.0631(9) 0.0696(10) 0.0665(10) 0.0183(7) 0.0201(7) 0.0162(8)
O3 0.0989(13) 0.0522(9) 0.0688(10) 0.0140(8) -0.0198(9) -0.0052(8)
O4 0.0738(10) 0.0396(7) 0.0716(10) 0.0026(6) -0.0169(8) -0.0078(7)

loop_
_atom_type_symbol
_atom_type_description
_atom_type_scat_dispersion_real
_atom_type_scat_dispersion_imag
_atom_type_scat_source
C C 0.0033 0.0016 'International Tables Vol C Tables 4.2.6.8 and 6.1.1.4'
H H 0.0000 0.0000 'International Tables Vol C Tables 4.2.6.8 and 6.1.1.4'
O O 0.0106 0.0060 'International Tables Vol C Tables 4.2.6.8 and 6.1.1.4'
Cl Cl 0.1484 0.1585 'International Tables Vol C Tables 4.2.6.8 and 6.1.1.4'

loop_
_geom_angle_atom_site_label_1
_geom_angle_atom_site_label_2
_geom_angle_atom_site_label_3
_geom_angle
C24 C1 C27 108.83(15)
C24 C1 C9 110.53(15)
C27 C1 C9 110.37(15)
C24 C1 C2 111.21(16)
C27 C1 C2 109.45(16)
C9 C1 C2 106.44(14)
C3 C2 C1 104.05(14)
C3 C2 H2A 110.9
C1 C2 H2A 110.9
C3 C2 H2B 110.9
C1 C2 H2B 110.9
H2A C2 H2B 109.0
C4 C3 C8 118.55(16)
C4 C3 C2 129.04(16)
C8 C3 C2 112.38(15)
C5 C4 C3 121.50(16)
C5 C4 Cl1 119.35(14)
C3 C4 Cl1 119.14(14)
C4 C5 C6 120.92(17)
C4 C5 H5 119.5
C6 C5 H5 119.5
C5 C6 C7 118.44(16)
C5 C6 C10 119.12(16)
C7 C6 C10 122.41(15)
C8 C7 C6 118.84(15)
C8 C7 C16 119.31(15)
C6 C7 C16 121.77(15)
C3 C8 C7 121.67(16)
C3 C8 C9 110.89(15)
C7 C8 C9 127.42(15)
C8 C9 C1 104.53(13)
C8 C9 H9A 110.8
C1 C9 H9A 110.8
C8 C9 H9B 110.8
C1 C9 H9B 110.8
H9A C9 H9B 108.9
C15 C10 C11 117.98(17)
C15 C10 C6 121.57(16)
C11 C10 C6 120.45(16)
C12 C11 C10 120.43(18)
C12 C11 H11 119.8
C10 C11 H11 119.8
C13 C12 C11 120.65(19)
C13 C12 H12 119.7
C11 C12 H12 119.7
C12 C13 C14 119.70(19)
C12 C13 H13 120.2
C14 C13 H13 120.2
C15 C14 C13 120.2(2)
C15 C14 H14 119.9
C13 C14 H14 119.9
C14 C15 C10 120.94(19)
C14 C15 H15 119.5
C10 C15 H15 119.5
C17 C16 C7 178.2(2)
C16 C17 C18 175.53(19)
C23 C18 C19 118.78(17)
C23 C18 C17 121.16(16)
C19 C18 C17 119.98(17)
C20 C19 C18 119.6(2)
C20 C19 H19 120.2
C18 C19 H19 120.2
C21 C20 C19 120.8(2)
C21 C20 H20 119.6
C19 C20 H20 119.6
C22 C21 C20 119.68(19)
C22 C21 H21 120.2
C20 C21 H21 120.2
C21 C22 C23 120.4(2)
C21 C22 H22 119.8
C23 C22 H22 119.8
C22 C23 C18 120.74(19)
C22 C23 H23 119.6
C18 C23 H23 119.6
O1 C24 O2 123.67(19)
O1 C24 C1 125.52(18)
O2 C24 C1 110.76(16)
C26 C25 O2 110.5(2)
C26 C25 H25A 109.5
O2 C25 H25A 109.5
C26 C25 H25B 109.5
O2 C25 H25B 109.5
H25A C25 H25B 108.1
C25 C26 H26A 109.5
C25 C26 H26B 109.5
H26A C26 H26B 109.5
C25 C26 H26C 109.5
H26A C26 H26C 109.5
H26B C26 H26C 109.5
O3 C27 O4 123.59(19)
O3 C27 C1 125.85(17)
O4 C27 C1 110.57(15)
C29 C28 O4 108.9(2)
C29 C28 H28A 109.9
O4 C28 H28A 109.9
C29 C28 H28B 109.9
O4 C28 H28B 109.9
H28A C28 H28B 108.3
C28 C29 H29A 109.5
C28 C29 H29B 109.5
H29A C29 H29B 109.5
C28 C29 H29C 109.5
H29A C29 H29C 109.5
H29B C29 H29C 109.5
C24 O2 C25 116.38(19)
C27 O4 C28 117.24(17)

loop_
_geom_bond_atom_site_label_1
_geom_bond_atom_site_label_2
_geom_bond_distance
C1 C24 1.522(3)
C1 C27 1.528(3)
C1 C9 1.558(2)
C1 C2 1.556(2)
C2 C3 1.494(3)
C2 H2A 0.9700
C2 H2B 0.9700
C3 C4 1.377(3)
C3 C8 1.390(2)
C4 C5 1.376(3)
C4 Cl1 1.7425(18)
C5 C6 1.401(2)
C5 H5 0.9300
C6 C7 1.417(2)
C6 C10 1.482(2)
C7 C8 1.401(2)
C7 C16 1.432(2)
C8 C9 1.502(2)
C9 H9A 0.9700
C9 H9B 0.9700
C10 C15 1.390(3)
C10 C11 1.396(3)
C11 C12 1.382(3)
C11 H11 0.9300
C12 C13 1.366(3)
C12 H12 0.9300
C13 C14 1.378(3)
C13 H13 0.9300
C14 C15 1.377(3)
C14 H14 0.9300
C15 H15 0.9300
C16 C17 1.195(2)
C17 C18 1.433(2)
C18 C23 1.386(3)
C18 C19 1.390(3)
C19 C20 1.384(3)
C19 H19 0.9300
C20 C21 1.374(3)
C20 H20 0.9300
C21 C22 1.366(3)
C21 H21 0.9300
C22 C23 1.374(3)
C22 H22 0.9300
C23 H23 0.9300
C24 O1 1.190(2)
C24 O2 1.322(2)
C25 C26 1.419(4)
C25 O2 1.467(3)
C25 H25A 0.9700
C25 H25B 0.9700
C26 H26A 0.9600
C26 H26B 0.9600
C26 H26C 0.9600
C27 O3 1.189(2)
C27 O4 1.324(2)
C28 C29 1.437(4)
C28 O4 1.455(3)
C28 H28A 0.9700
C28 H28B 0.9700
C29 H29A 0.9600
C29 H29B 0.9600
C29 H29C 0.9600
